data_4086340
loop_
_publ_author_name
'Chakraborty, Sumit'
'Piszel, Paige E.'
'Brennessel, William W.'
'Jones, William D.'

_publ_contact_author_address
;
 'Department of Chemistry, University of Rochester, Rochester,  New York 14627'
;
_publ_contact_author_email jones@chem.rochester.edu
_publ_contact_author_name 'William D. Jones'
_publ_section_title
;
 A Single Nickel Catalyst for the Acceptorless Dehydrogenation of Alcohols
 and Hydrogenation of Carbonyl Compounds
;
_journal_issue 21
_journal_name_full Organometallics
_journal_page_first 5203
_journal_paper_doi 10.1021/acs.organomet.5b00824
_journal_volume 34
_journal_year 2015
_chemical_formula_moiety 'C25 H27 B F3 N7 Ni O, C H2 Cl2'
_chemical_formula_sum 'C26 H29 B Cl2 F3 N7 Ni O'
_chemical_formula_weight 652.98
_chemical_name_common jonsc23
_chemical_name_systematic
; 
 Tp'Ni(4-CF3-quinolinate)
;
_space_group_crystal_system monoclinic
_space_group_IT_number 7
_space_group_name_Hall 'P -2yc'
_space_group_name_H-M_alt 'P 1 c 1'
_symmetry_space_group_name_Hall 'P -2yc'
_symmetry_space_group_name_H-M 'P 1 c 1'
_atom_sites_solution_hydrogens geom
_atom_sites_solution_primary direct
_atom_sites_solution_secondary difmap
_audit_creation_method SHELXL-2013
_cell_angle_alpha 90
_cell_angle_beta 102.7160(15)
_cell_angle_gamma 90
_cell_formula_units_Z 2
_cell_length_a 13.7931(10)
_cell_length_b 13.2431(10)
_cell_length_c 8.5001(6)
_cell_measurement_reflns_used 4011
_cell_measurement_temperature 243(2)
_cell_measurement_theta_max 28.16
_cell_measurement_theta_min 2.90
_cell_volume 1514.58(19)
_computing_cell_refinement 'SAINT (Bruker, 2014)'
_computing_data_collection 'APEX2 (Bruker, 2014)'
_computing_data_reduction 'SAINT (Bruker, 2014)'
_computing_molecular_graphics 'SHELXTL (Sheldrick, 2008)'
_computing_publication_material 'SHELXTL (Sheldrick, 2008)'
_computing_structure_refinement 'SHELXL-2014/7 (Sheldrick, 2015)'
_computing_structure_solution 'SIR2011 (Burla et al., 2012)'
_diffrn_ambient_temperature 243(2)
_diffrn_measured_fraction_theta_full 1.000
_diffrn_measured_fraction_theta_max 0.999
_diffrn_measurement_device_type 'Bruker SMART APEX II CCD platform'
_diffrn_measurement_method '\w scans'
_diffrn_radiation_type MoK\a
_diffrn_radiation_wavelength 0.71073
_diffrn_reflns_av_R_equivalents 0.0400
_diffrn_reflns_av_unetI/netI 0.0419
_diffrn_reflns_laue_measured_fraction_full 1.000
_diffrn_reflns_laue_measured_fraction_max 0.999
_diffrn_reflns_limit_h_max 19
_diffrn_reflns_limit_h_min -19
_diffrn_reflns_limit_k_max 18
_diffrn_reflns_limit_k_min -18
_diffrn_reflns_limit_l_max 11
_diffrn_reflns_limit_l_min -11
_diffrn_reflns_number 28267
_diffrn_reflns_point_group_measured_fraction_full 0.988
_diffrn_reflns_point_group_measured_fraction_max 0.986
_diffrn_reflns_theta_full 29.575
_diffrn_reflns_theta_max 29.597
_diffrn_reflns_theta_min 1.538
_diffrn_source 'fine-focus sealed tube'
_exptl_absorpt_coefficient_mu 0.868
_exptl_absorpt_correction_T_max 0.7459
_exptl_absorpt_correction_T_min 0.6250
_exptl_absorpt_correction_type multi-scan
_exptl_absorpt_process_details 'SADABS (Sheldrick, 2014)'
_exptl_crystal_colour green
_exptl_crystal_density_diffrn 1.432
_exptl_crystal_description needle
_exptl_crystal_F_000 672
_exptl_crystal_size_max 0.45
_exptl_crystal_size_mid 0.20
_exptl_crystal_size_min 0.12
_refine_diff_density_max 1.082
_refine_diff_density_min -0.614
_refine_diff_density_rms 0.101
_refine_ls_abs_structure_details
; 
 Flack x determined using 2103 quotients [(I+)-(I-)]/[(I+)+(I-)] 
 (Parsons, Flack and Wagner, Acta Cryst. B69 (2013) 249-259). 
;
_refine_ls_abs_structure_Flack 0.039(6)
_refine_ls_extinction_coef .
_refine_ls_extinction_method none
_refine_ls_goodness_of_fit_ref 1.052
_refine_ls_hydrogen_treatment constr
_refine_ls_matrix_type full
_refine_ls_number_parameters 376
_refine_ls_number_reflns 8400
_refine_ls_number_restraints 15
_refine_ls_restrained_S_all 1.053
_refine_ls_R_factor_all 0.0992
_refine_ls_R_factor_gt 0.0626
_refine_ls_shift/su_max 0.000
_refine_ls_shift/su_mean 0.000
_refine_ls_structure_factor_coef Fsqd
_refine_ls_weighting_details 'w=1/[\s^2^(Fo^2^)+(0.1132P)^2^+0.1663P] where P=(Fo^2^+2Fc^2^)/3'
_refine_ls_weighting_scheme calc
_refine_ls_wR_factor_gt 0.1677
_refine_ls_wR_factor_ref 0.1933
_reflns_Friedel_coverage 0.970
_reflns_friedel_fraction_full 0.976
_reflns_friedel_fraction_max 0.973
_reflns_number_gt 5380
_reflns_number_total 8400
_reflns_threshold_expression 'I > 2\s(I)'
_cod_data_source_file om5b00824_si_002.cif
_cod_data_source_block 2c
_cod_database_code 4086340
_shelx_space_group_comment
; 
The symmetry employed for this shelxl refinement is uniquely defined 
by the following loop, which should always be used as a source of 
symmetry information in preference to the above space-group names. 
They are only intended as comments. 
;
_shelx_estimated_absorpt_t_min 0.696
_shelx_estimated_absorpt_t_max 0.903

loop_
_space_group_symop_operation_xyz
'x, y, z'
'x, -y, z+1/2'

loop_
_atom_site_label
_atom_site_type_symbol
_atom_site_fract_x
_atom_site_fract_y
_atom_site_fract_z
_atom_site_U_iso_or_equiv
_atom_site_adp_type
_atom_site_occupancy
_atom_site_site_symmetry_order
_atom_site_calc_flag
_atom_site_refinement_flags_posn
_atom_site_refinement_flags_adp
_atom_site_refinement_flags_occupancy
_atom_site_disorder_assembly
_atom_site_disorder_group
Ni1 Ni 0.00323(7) 0.24760(4) 0.44512(10) 0.0346(2) Uani 1 1 d . . . . .
N1 N -0.0554(4) 0.1418(3) 0.5644(6) 0.0407(11) Uani 1 1 d . . . . .
N2 N -0.1504(4) 0.1564(4) 0.5791(6) 0.0431(11) Uani 1 1 d . . . . .
N3 N -0.1222(5) 0.2476(3) 0.2653(8) 0.0414(12) Uani 1 1 d . . . . .
N4 N -0.2088(5) 0.2499(3) 0.3197(7) 0.0421(11) Uani 1 1 d . . . . .
N5 N -0.0523(4) 0.3598(3) 0.5559(6) 0.0395(11) Uani 1 1 d . . . . .
N6 N -0.1470(4) 0.3471(3) 0.5745(6) 0.0388(10) Uani 1 1 d . . . . .
B1 B -0.2067(6) 0.2518(4) 0.5038(10) 0.0421(14) Uani 1 1 d . . . . .
H1 H -0.2749 0.2536 0.5232 0.051 Uiso 1 1 calc R U . . .
C1 C -0.0258(6) 0.0529(5) 0.6320(8) 0.0555(19) Uani 1 1 d . . . . .
C2 C -0.1025(7) 0.0098(5) 0.6917(9) 0.062(2) Uani 1 1 d . . . . .
H2 H -0.1012 -0.0522 0.7458 0.075 Uiso 1 1 calc R U . . .
C3 C -0.1807(6) 0.0767(5) 0.6553(8) 0.0523(16) Uani 1 1 d . . . . .
C4 C -0.1475(6) 0.2476(4) 0.1050(9) 0.0477(16) Uani 1 1 d . . . . .
C5 C -0.2496(7) 0.2509(5) 0.0550(10) 0.060(2) Uani 1 1 d . . . . .
H5 H -0.2865 0.2531 -0.0520 0.072 Uiso 1 1 calc R U . . .
C6 C -0.2867(6) 0.2505(5) 0.1921(10) 0.0556(18) Uani 1 1 d . . . . .
C7 C -0.0214(5) 0.4499(4) 0.6199(8) 0.0436(13) Uani 1 1 d . . . . .
C8 C -0.0943(6) 0.4936(5) 0.6813(9) 0.0519(16) Uani 1 1 d . . . . .
H8 H -0.0909 0.5560 0.7348 0.062 Uiso 1 1 calc R U . . .
C9 C -0.1738(6) 0.4289(5) 0.6502(8) 0.0479(15) Uani 1 1 d . . . . .
C10 C 0.0756(7) 0.0098(6) 0.6332(13) 0.075(3) Uani 1 1 d . . . . .
H10A H 0.1201 0.0245 0.7359 0.112 Uiso 1 1 calc R U . . .
H10B H 0.1014 0.0399 0.5468 0.112 Uiso 1 1 calc R U . . .
H10C H 0.0704 -0.0628 0.6178 0.112 Uiso 1 1 calc R U . . .
C11 C -0.2822(8) 0.0683(7) 0.6881(12) 0.079(3) Uani 1 1 d . . . . .
H11A H -0.3309 0.0643 0.5868 0.118 Uiso 1 1 calc R U . . .
H11B H -0.2957 0.1272 0.7477 0.118 Uiso 1 1 calc R U . . .
H11C H -0.2861 0.0080 0.7512 0.118 Uiso 1 1 calc R U . . .
C12 C -0.0698(7) 0.2454(5) 0.0057(9) 0.0578(19) Uani 1 1 d . . . . .
H12A H -0.0047 0.2560 0.0752 0.087 Uiso 1 1 calc R U . . .
H12B H -0.0833 0.2985 -0.0749 0.087 Uiso 1 1 calc R U . . .
H12C H -0.0713 0.1804 -0.0474 0.087 Uiso 1 1 calc R U . . .
C13 C -0.3934(9) 0.2535(8) 0.2072(15) 0.091(4) Uani 1 1 d . . . . .
H13A H -0.4043 0.2019 0.2824 0.137 Uiso 1 1 calc R U . . .
H13B H -0.4367 0.2412 0.1025 0.137 Uiso 1 1 calc R U . . .
H13C H -0.4079 0.3194 0.2463 0.137 Uiso 1 1 calc R U . . .
C14 C 0.0791(6) 0.4901(5) 0.6147(11) 0.060(2) Uani 1 1 d . . . . .
H14A H 0.1258 0.4732 0.7142 0.090 Uiso 1 1 calc R U . . .
H14B H 0.0755 0.5629 0.6020 0.090 Uiso 1 1 calc R U . . .
H14C H 0.1011 0.4603 0.5243 0.090 Uiso 1 1 calc R U . . .
C15 C -0.2761(7) 0.4408(7) 0.6865(13) 0.072(2) Uani 1 1 d . . . . .
H15A H -0.3262 0.4372 0.5867 0.108 Uiso 1 1 calc R U . . .
H15B H -0.2803 0.5056 0.7377 0.108 Uiso 1 1 calc R U . . .
H15C H -0.2871 0.3871 0.7582 0.108 Uiso 1 1 calc R U . . .
O1 O 0.1110(5) 0.2791(5) 0.3128(7) 0.0708(16) Uani 1 1 d . . . . .
N7 N 0.1498(5) 0.2565(4) 0.5766(8) 0.0444(14) Uani 1 1 d . . . . .
C16 C 0.1797(6) 0.2856(7) 0.4455(10) 0.0553(16) Uani 1 1 d . . . . .
C17 C 0.2772(7) 0.3252(8) 0.4530(11) 0.077(2) Uani 1 1 d . . . . .
H17 H 0.2974 0.3449 0.3589 0.093 Uiso 1 1 calc R U . . .
C18 C 0.3383(6) 0.3333(7) 0.5969(10) 0.068(2) Uani 1 1 d . . . . .
C19 C 0.3089(6) 0.3023(8) 0.7417(10) 0.0630(19) Uani 1 1 d . . . . .
C20 C 0.3684(7) 0.3164(12) 0.9006(11) 0.099(4) Uani 1 1 d . . . . .
H20 H 0.4315 0.3465 0.9164 0.118 Uiso 1 1 calc R U . . .
C21 C 0.3311(9) 0.2849(12) 1.0302(12) 0.108(4) Uani 1 1 d . . . . .
H21 H 0.3731 0.2846 1.1335 0.129 Uiso 1 1 calc R U . . .
C22 C 0.2337(8) 0.2537(8) 1.0124(11) 0.085(4) Uani 1 1 d . . . . .
H22 H 0.2081 0.2395 1.1037 0.102 Uiso 1 1 calc R U . . .
C23 C 0.1743(7) 0.2435(6) 0.8596(11) 0.060(2) Uani 1 1 d . . . . .
H23 H 0.1083 0.2214 0.8475 0.072 Uiso 1 1 calc R U . . .
C24 C 0.2108(5) 0.2655(5) 0.7236(9) 0.0503(16) Uani 1 1 d . . . . .
C25 C 0.4437(8) 0.3699(10) 0.6086(13) 0.087(3) Uani 1 1 d . . . . .
F1 F 0.4624(6) 0.3882(7) 0.4608(10) 0.139(3) Uani 1 1 d . . . . .
F2 F 0.4619(5) 0.4570(6) 0.6954(11) 0.116(2) Uani 1 1 d . . . . .
F3 F 0.5120(5) 0.3022(9) 0.6744(10) 0.135(3) Uani 1 1 d . . . . .
Cl1 Cl 0.4902(7) 0.0432(9) 0.8295(19) 0.323(7) Uani 1 1 d D U . . .
C26 C 0.373(2) 0.047(3) 0.867(5) 0.334(19) Uani 1 1 d D U . . .
H26A H 0.3270 0.0781 0.7755 0.400 Uiso 1 1 calc R U . . .
H26B H 0.3734 0.0868 0.9635 0.400 Uiso 1 1 calc R U . . .
Cl2 Cl 0.3356(11) -0.0758(7) 0.8938(15) 0.338(6) Uani 1 1 d D U . . .

loop_
_atom_site_aniso_label
_atom_site_aniso_U_11
_atom_site_aniso_U_22
_atom_site_aniso_U_33
_atom_site_aniso_U_23
_atom_site_aniso_U_13
_atom_site_aniso_U_12
Ni1 0.0473(4) 0.0288(3) 0.0248(3) -0.0008(3) 0.0015(2) -0.0001(3)
N1 0.055(3) 0.029(2) 0.034(3) 0.0049(18) 0.002(2) 0.0006(19)
N2 0.063(3) 0.029(2) 0.034(3) 0.0037(18) 0.005(2) -0.006(2)
N3 0.055(3) 0.033(2) 0.033(3) -0.0039(19) 0.002(2) -0.005(2)
N4 0.051(3) 0.038(2) 0.033(3) -0.0027(19) -0.002(2) -0.005(2)
N5 0.052(3) 0.027(2) 0.036(3) -0.0024(17) 0.002(2) 0.0004(18)
N6 0.049(3) 0.030(2) 0.035(3) -0.0003(18) 0.005(2) 0.0055(19)
B1 0.049(4) 0.036(3) 0.040(3) -0.002(3) 0.008(3) -0.006(3)
C1 0.093(6) 0.029(3) 0.035(3) 0.003(2) -0.005(3) 0.006(3)
C2 0.106(7) 0.035(3) 0.043(4) 0.006(3) 0.010(4) -0.007(4)
C3 0.075(5) 0.038(3) 0.042(4) -0.001(3) 0.009(3) -0.021(3)
C4 0.068(4) 0.037(3) 0.032(3) 0.004(2) -0.003(3) 0.005(3)
C5 0.069(5) 0.064(5) 0.036(4) 0.003(3) -0.013(3) -0.005(3)
C6 0.054(4) 0.057(4) 0.045(4) 0.003(3) -0.014(3) 0.004(3)
C7 0.057(4) 0.028(3) 0.042(3) -0.002(2) 0.005(3) -0.002(2)
C8 0.078(5) 0.032(3) 0.044(4) -0.010(3) 0.010(3) 0.005(3)
C9 0.072(4) 0.036(3) 0.037(3) 0.000(2) 0.016(3) 0.009(3)
C10 0.093(6) 0.047(4) 0.077(6) 0.008(4) 0.003(5) 0.025(4)
C11 0.096(7) 0.075(5) 0.072(6) -0.004(4) 0.035(5) -0.034(5)
C12 0.084(5) 0.055(4) 0.032(3) -0.005(3) 0.007(3) -0.002(3)
C13 0.062(6) 0.143(12) 0.060(6) -0.002(5) -0.009(4) -0.006(5)
C14 0.066(5) 0.040(3) 0.069(6) -0.013(3) 0.007(4) -0.012(3)
C15 0.083(6) 0.060(5) 0.083(6) -0.001(4) 0.039(5) 0.017(4)
O1 0.065(3) 0.113(4) 0.033(3) 0.002(3) 0.007(2) -0.014(3)
N7 0.043(3) 0.058(4) 0.031(3) 0.003(2) 0.006(2) 0.010(2)
C16 0.052(4) 0.069(4) 0.044(4) 0.001(4) 0.008(3) -0.008(3)
C17 0.080(6) 0.106(7) 0.052(5) 0.003(4) 0.027(4) -0.010(5)
C18 0.049(4) 0.102(6) 0.053(5) -0.011(4) 0.010(3) -0.002(4)
C19 0.043(4) 0.098(6) 0.046(4) -0.009(4) 0.005(3) -0.006(4)
C20 0.044(4) 0.197(13) 0.050(5) 0.005(7) 0.002(4) -0.005(6)
C21 0.075(7) 0.204(12) 0.038(5) -0.004(7) 0.001(4) -0.020(8)
C22 0.061(5) 0.160(12) 0.033(4) 0.000(4) 0.007(3) 0.005(5)
C23 0.051(4) 0.086(6) 0.042(4) 0.003(3) 0.009(3) 0.004(3)
C24 0.045(4) 0.069(5) 0.035(3) -0.004(3) 0.007(3) 0.006(3)
C25 0.057(5) 0.133(9) 0.070(6) 0.005(6) 0.013(4) -0.014(5)
F1 0.102(5) 0.229(9) 0.102(5) 0.007(5) 0.054(4) -0.057(5)
F2 0.090(4) 0.138(6) 0.121(5) -0.028(5) 0.022(4) -0.052(4)
F3 0.046(3) 0.230(8) 0.127(6) 0.016(7) 0.015(3) 0.000(5)
Cl1 0.205(8) 0.292(10) 0.51(2) 0.065(11) 0.172(11) 0.045(7)
C26 0.29(3) 0.36(4) 0.40(4) -0.05(3) 0.20(3) -0.20(3)
Cl2 0.439(16) 0.191(8) 0.342(13) -0.001(7) -0.005(11) -0.102(9)

loop_
_atom_type_symbol
_atom_type_description
_atom_type_scat_dispersion_real
_atom_type_scat_dispersion_imag
_atom_type_scat_source
C C 0.0033 0.0016 'International Tables Vol C Tables 4.2.6.8 and 6.1.1.4'
H H 0.0000 0.0000 'International Tables Vol C Tables 4.2.6.8 and 6.1.1.4'
B B 0.0013 0.0007 'International Tables Vol C Tables 4.2.6.8 and 6.1.1.4'
N N 0.0061 0.0033 'International Tables Vol C Tables 4.2.6.8 and 6.1.1.4'
O O 0.0106 0.0060 'International Tables Vol C Tables 4.2.6.8 and 6.1.1.4'
F F 0.0171 0.0103 'International Tables Vol C Tables 4.2.6.8 and 6.1.1.4'
Cl Cl 0.1484 0.1585 'International Tables Vol C Tables 4.2.6.8 and 6.1.1.4'
Ni Ni 0.3393 1.1124 'International Tables Vol C Tables 4.2.6.8 and 6.1.1.4'

loop_
_geom_angle_atom_site_label_1
_geom_angle_atom_site_label_2
_geom_angle_atom_site_label_3
_geom_angle
_geom_angle_site_symmetry_1
_geom_angle_site_symmetry_3
N5 Ni1 N1 92.4(2) . .
N5 Ni1 N3 90.2(2) . .
N1 Ni1 N3 90.5(2) . .
N5 Ni1 N7 97.6(2) . .
N1 Ni1 N7 102.7(2) . .
N3 Ni1 N7 164.3(2) . .
N5 Ni1 O1 119.7(2) . .
N1 Ni1 O1 145.6(3) . .
N3 Ni1 O1 100.5(3) . .
N7 Ni1 O1 63.8(2) . .
N5 Ni1 C16 109.0(3) . .
N1 Ni1 C16 130.2(2) . .
N3 Ni1 C16 132.0(3) . .
N7 Ni1 C16 32.3(3) . .
O1 Ni1 C16 31.7(2) . .
C1 N1 N2 107.3(6) . .
C1 N1 Ni1 135.7(5) . .
N2 N1 Ni1 116.9(3) . .
C3 N2 N1 109.8(5) . .
C3 N2 B1 131.0(6) . .
N1 N2 B1 119.1(5) . .
C4 N3 N4 107.0(6) . .
C4 N3 Ni1 139.1(6) . .
N4 N3 Ni1 113.9(5) . .
C6 N4 N3 109.1(7) . .
C6 N4 B1 130.0(7) . .
N3 N4 B1 120.9(6) . .
C7 N5 N6 106.9(5) . .
C7 N5 Ni1 137.0(5) . .
N6 N5 Ni1 116.1(3) . .
C9 N6 N5 109.0(5) . .
C9 N6 B1 131.1(6) . .
N5 N6 B1 119.8(5) . .
N2 B1 N6 109.2(5) . .
N2 B1 N4 107.4(5) . .
N6 B1 N4 107.0(5) . .
N2 B1 H1 111.0 . .
N6 B1 H1 111.0 . .
N4 B1 H1 111.0 . .
N1 C1 C2 109.4(7) . .
N1 C1 C10 122.2(7) . .
C2 C1 C10 128.3(6) . .
C3 C2 C1 106.0(6) . .
C3 C2 H2 127.0 . .
C1 C2 H2 127.0 . .
N2 C3 C2 107.5(7) . .
N2 C3 C11 123.4(7) . .
C2 C3 C11 129.1(7) . .
N3 C4 C5 109.6(8) . .
N3 C4 C12 121.1(7) . .
C5 C4 C12 129.3(7) . .
C6 C5 C4 106.5(7) . .
C6 C5 H5 126.7 . .
C4 C5 H5 126.7 . .
N4 C6 C5 107.6(8) . .
N4 C6 C13 123.5(9) . .
C5 C6 C13 128.8(8) . .
N5 C7 C8 109.7(6) . .
N5 C7 C14 121.3(6) . .
C8 C7 C14 129.0(6) . .
C7 C8 C9 106.7(6) . .
C7 C8 H8 126.6 . .
C9 C8 H8 126.6 . .
N6 C9 C8 107.6(6) . .
N6 C9 C15 122.9(7) . .
C8 C9 C15 129.5(6) . .
C1 C10 H10A 109.5 . .
C1 C10 H10B 109.5 . .
H10A C10 H10B 109.5 . .
C1 C10 H10C 109.5 . .
H10A C10 H10C 109.5 . .
H10B C10 H10C 109.5 . .
C3 C11 H11A 109.5 . .
C3 C11 H11B 109.5 . .
H11A C11 H11B 109.5 . .
C3 C11 H11C 109.5 . .
H11A C11 H11C 109.5 . .
H11B C11 H11C 109.5 . .
C4 C12 H12A 109.5 . .
C4 C12 H12B 109.5 . .
H12A C12 H12B 109.5 . .
C4 C12 H12C 109.5 . .
H12A C12 H12C 109.5 . .
H12B C12 H12C 109.5 . .
C6 C13 H13A 109.5 . .
C6 C13 H13B 109.5 . .
H13A C13 H13B 109.5 . .
C6 C13 H13C 109.5 . .
H13A C13 H13C 109.5 . .
H13B C13 H13C 109.5 . .
C7 C14 H14A 109.5 . .
C7 C14 H14B 109.5 . .
H14A C14 H14B 109.5 . .
C7 C14 H14C 109.5 . .
H14A C14 H14C 109.5 . .
H14B C14 H14C 109.5 . .
C9 C15 H15A 109.5 . .
C9 C15 H15B 109.5 . .
H15A C15 H15B 109.5 . .
C9 C15 H15C 109.5 . .
H15A C15 H15C 109.5 . .
H15B C15 H15C 109.5 . .
C16 O1 Ni1 90.8(4) . .
C16 N7 C24 120.4(7) . .
C16 N7 Ni1 90.5(5) . .
C24 N7 Ni1 146.5(6) . .
O1 C16 N7 114.0(7) . .
O1 C16 C17 123.9(7) . .
N7 C16 C17 122.1(7) . .
O1 C16 Ni1 57.5(4) . .
N7 C16 Ni1 57.2(4) . .
C17 C16 Ni1 169.9(7) . .
C18 C17 C16 118.0(8) . .
C18 C17 H17 121.0 . .
C16 C17 H17 121.0 . .
C17 C18 C19 121.6(8) . .
C17 C18 C25 119.4(8) . .
C19 C18 C25 118.9(7) . .
C24 C19 C20 119.0(7) . .
C24 C19 C18 116.6(7) . .
C20 C19 C18 124.1(8) . .
C21 C20 C19 118.5(9) . .
C21 C20 H20 120.7 . .
C19 C20 H20 120.7 . .
C20 C21 C22 121.9(9) . .
C20 C21 H21 119.1 . .
C22 C21 H21 119.1 . .
C21 C22 C23 119.6(9) . .
C21 C22 H22 120.2 . .
C23 C22 H22 120.2 . .
C22 C23 C24 120.9(9) . .
C22 C23 H23 119.6 . .
C24 C23 H23 119.6 . .
N7 C24 C23 119.1(7) . .
N7 C24 C19 121.2(7) . .
C23 C24 C19 119.7(7) . .
F3 C25 F1 104.4(9) . .
F3 C25 F2 108.3(10) . .
F1 C25 F2 107.4(9) . .
F3 C25 C18 113.1(9) . .
F1 C25 C18 111.8(8) . .
F2 C25 C18 111.5(8) . .
Cl1 C26 Cl2 109(2) . .
Cl1 C26 H26A 109.9 . .
Cl2 C26 H26A 109.9 . .
Cl1 C26 H26B 109.9 . .
Cl2 C26 H26B 109.9 . .
H26A C26 H26B 108.3 . .

loop_
_geom_bond_atom_site_label_1
_geom_bond_atom_site_label_2
_geom_bond_distance
_geom_bond_site_symmetry_2
Ni1 N5 2.000(5) .
Ni1 N1 2.002(5) .
Ni1 N3 2.041(6) .
Ni1 N7 2.087(7) .
Ni1 O1 2.095(6) .
Ni1 C16 2.484(8) .
N1 C1 1.334(7) .
N1 N2 1.358(8) .
N2 C3 1.352(8) .
N2 B1 1.546(8) .
N3 C4 1.330(10) .
N3 N4 1.373(10) .
N4 C6 1.349(9) .
N4 B1 1.560(10) .
N5 C7 1.342(7) .
N5 N6 1.360(8) .
N6 C9 1.352(7) .
N6 B1 1.553(8) .
B1 H1 0.9900 .
C1 C2 1.393(12) .
C1 C10 1.508(12) .
C2 C3 1.377(12) .
C2 H2 0.9400 .
C3 C11 1.491(12) .
C4 C5 1.379(13) .
C4 C12 1.504(13) .
C5 C6 1.372(14) .
C5 H5 0.9400 .
C6 C13 1.506(16) .
C7 C8 1.361(10) .
C7 C14 1.494(10) .
C8 C9 1.370(11) .
C8 H8 0.9400 .
C9 C15 1.517(11) .
C10 H10A 0.9700 .
C10 H10B 0.9700 .
C10 H10C 0.9700 .
C11 H11A 0.9700 .
C11 H11B 0.9700 .
C11 H11C 0.9700 .
C12 H12A 0.9700 .
C12 H12B 0.9700 .
C12 H12C 0.9700 .
C13 H13A 0.9700 .
C13 H13B 0.9700 .
C13 H13C 0.9700 .
C14 H14A 0.9700 .
C14 H14B 0.9700 .
C14 H14C 0.9700 .
C15 H15A 0.9700 .
C15 H15B 0.9700 .
C15 H15C 0.9700 .
O1 C16 1.306(9) .
N7 C16 1.328(10) .
N7 C24 1.349(10) .
C16 C17 1.433(11) .
C17 C18 1.328(11) .
C17 H17 0.9400 .
C18 C19 1.437(11) .
C18 C25 1.515(12) .
C19 C24 1.415(11) .
C19 C20 1.429(11) .
C20 C21 1.379(15) .
C20 H20 0.9400 .
C21 C22 1.381(16) .
C21 H21 0.9400 .
C22 C23 1.382(13) .
C22 H22 0.9400 .
C23 C24 1.389(12) .
C23 H23 0.9400 .
C25 F3 1.331(14) .
C25 F1 1.359(11) .
C25 F2 1.363(13) .
Cl1 C26 1.71(2) .
C26 Cl2 1.73(3) .
C26 H26A 0.9800 .
C26 H26B 0.9800 .

loop_
_geom_torsion_atom_site_label_1
_geom_torsion_atom_site_label_2
_geom_torsion_atom_site_label_3
_geom_torsion_atom_site_label_4
_geom_torsion
_geom_torsion_site_symmetry_1
_geom_torsion_site_symmetry_2
_geom_torsion_site_symmetry_3
_geom_torsion_site_symmetry_4
C1 N1 N2 C3 -0.2(7) . . . .
Ni1 N1 N2 C3 177.1(4) . . . .
C1 N1 N2 B1 -177.1(5) . . . .
Ni1 N1 N2 B1 0.3(7) . . . .
C4 N3 N4 C6 0.4(6) . . . .
Ni1 N3 N4 C6 179.5(4) . . . .
C4 N3 N4 B1 -179.2(5) . . . .
Ni1 N3 N4 B1 -0.1(5) . . . .
C7 N5 N6 C9 -0.3(6) . . . .
Ni1 N5 N6 C9 -179.7(4) . . . .
C7 N5 N6 B1 176.6(5) . . . .
Ni1 N5 N6 B1 -2.8(7) . . . .
C3 N2 B1 N6 126.8(7) . . . .
N1 N2 B1 N6 -57.1(7) . . . .
C3 N2 B1 N4 -117.5(7) . . . .
N1 N2 B1 N4 58.6(7) . . . .
C9 N6 B1 N2 -124.8(7) . . . .
N5 N6 B1 N2 59.1(7) . . . .
C9 N6 B1 N4 119.3(7) . . . .
N5 N6 B1 N4 -56.8(7) . . . .
C6 N4 B1 N2 121.7(6) . . . .
N3 N4 B1 N2 -58.7(6) . . . .
C6 N4 B1 N6 -121.1(6) . . . .
N3 N4 B1 N6 58.4(6) . . . .
N2 N1 C1 C2 -0.3(7) . . . .
Ni1 N1 C1 C2 -176.9(5) . . . .
N2 N1 C1 C10 177.9(7) . . . .
Ni1 N1 C1 C10 1.3(10) . . . .
N1 C1 C2 C3 0.6(8) . . . .
C10 C1 C2 C3 -177.4(7) . . . .
N1 N2 C3 C2 0.6(7) . . . .
B1 N2 C3 C2 177.0(6) . . . .
N1 N2 C3 C11 -178.9(7) . . . .
B1 N2 C3 C11 -2.6(11) . . . .
C1 C2 C3 N2 -0.8(8) . . . .
C1 C2 C3 C11 178.8(8) . . . .
N4 N3 C4 C5 0.6(6) . . . .
Ni1 N3 C4 C5 -178.1(5) . . . .
N4 N3 C4 C12 -180.0(5) . . . .
Ni1 N3 C4 C12 1.3(9) . . . .
N3 C4 C5 C6 -1.5(7) . . . .
C12 C4 C5 C6 179.2(6) . . . .
N3 N4 C6 C5 -1.3(7) . . . .
B1 N4 C6 C5 178.3(5) . . . .
N3 N4 C6 C13 -179.6(6) . . . .
B1 N4 C6 C13 0.1(10) . . . .
C4 C5 C6 N4 1.7(7) . . . .
C4 C5 C6 C13 179.8(7) . . . .
N6 N5 C7 C8 1.1(7) . . . .
Ni1 N5 C7 C8 -179.6(5) . . . .
N6 N5 C7 C14 -177.7(6) . . . .
Ni1 N5 C7 C14 1.6(10) . . . .
N5 C7 C8 C9 -1.5(8) . . . .
C14 C7 C8 C9 177.2(7) . . . .
N5 N6 C9 C8 -0.6(7) . . . .
B1 N6 C9 C8 -177.1(6) . . . .
N5 N6 C9 C15 178.4(6) . . . .
B1 N6 C9 C15 2.0(11) . . . .
C7 C8 C9 N6 1.3(8) . . . .
C7 C8 C9 C15 -177.7(8) . . . .
Ni1 O1 C16 N7 8.9(8) . . . .
Ni1 O1 C16 C17 -168.0(9) . . . .
C24 N7 C16 O1 -175.5(7) . . . .
Ni1 N7 C16 O1 -8.9(8) . . . .
C24 N7 C16 C17 1.5(12) . . . .
Ni1 N7 C16 C17 168.1(8) . . . .
C24 N7 C16 Ni1 -166.6(6) . . . .
O1 C16 C17 C18 176.1(10) . . . .
N7 C16 C17 C18 -0.6(14) . . . .
Ni1 C16 C17 C18 82(4) . . . .
C16 C17 C18 C19 0.8(15) . . . .
C16 C17 C18 C25 177.0(9) . . . .
C17 C18 C19 C24 -1.7(14) . . . .
C25 C18 C19 C24 -177.9(9) . . . .
C17 C18 C19 C20 -174.9(11) . . . .
C25 C18 C19 C20 8.9(16) . . . .
C24 C19 C20 C21 5.8(19) . . . .
C18 C19 C20 C21 178.9(12) . . . .
C19 C20 C21 C22 -9(2) . . . .
C20 C21 C22 C23 7(2) . . . .
C21 C22 C23 C24 -0.9(15) . . . .
C16 N7 C24 C23 173.9(7) . . . .
Ni1 N7 C24 C23 18.7(12) . . . .
C16 N7 C24 C19 -2.4(11) . . . .
Ni1 N7 C24 C19 -157.6(7) . . . .
C22 C23 C24 N7 -178.7(7) . . . .
C22 C23 C24 C19 -2.3(12) . . . .
C20 C19 C24 N7 176.1(9) . . . .
C18 C19 C24 N7 2.5(12) . . . .
C20 C19 C24 C23 -0.2(13) . . . .
C18 C19 C24 C23 -173.8(8) . . . .
C17 C18 C25 F3 -118.9(11) . . . .
C19 C18 C25 F3 57.4(13) . . . .
C17 C18 C25 F1 -1.5(15) . . . .
C19 C18 C25 F1 174.8(10) . . . .
C17 C18 C25 F2 118.9(11) . . . .
C19 C18 C25 F2 -64.8(12) . . . .
